data_7028319
loop_
_publ_author_name
'Dronova, Marina S.'
'Bilyachenko, Alexey N.'
'Yalymov, Alexey I.'
'Kozlov, Yuriy N.'
'Shul'pina, Lidia S.'
'Korlyukov, Alexander A.'
'Arkhipov, Dmitry E.'
'Levitsky, Mikhail M.'
'Shubina, Elena S.'
'Shul'pin, Georgiy B.'

_publ_section_title
;
 Solvent-controlled synthesis of tetranuclear cage-like copper(II)
 silsesquioxanes. Remarkable features of the cage structures and their
 high catalytic activity in oxidation with peroxides.
;
_journal_issue 2
_journal_name_full 'Dalton transactions (Cambridge, England : 2003)'
_journal_page_first 872
_journal_page_last 882
_journal_paper_doi 10.1039/c3dt52508b
_journal_volume 43
_journal_year 2014
_chemical_formula_moiety 'C48 H54 Cu2 Na2 O18 Si6'
_chemical_formula_sum 'C48 H54 Cu2 Na2 O18 Si6'
_chemical_formula_weight 1260.51
_chemical_name_systematic
;
 ? 
;
_space_group_crystal_system orthorhombic
_space_group_IT_number 61
_space_group_name_Hall '-P 2ac 2ab'
_space_group_name_H-M_alt 'P b c a'
_symmetry_space_group_name_Hall '-P 2ac 2ab'
_symmetry_space_group_name_H-M 'P b c a'
_atom_sites_solution_hydrogens geom
_atom_sites_solution_primary direct
_atom_sites_solution_secondary difmap
_audit_creation_date 2013-08-23
_audit_creation_method
;
  Olex2 1.2
  (compiled Apr 23 2013 17:54:37, GUI svn.r4466)
;
_cell_angle_alpha 90.00
_cell_angle_beta 90.00
_cell_angle_gamma 90.00
_cell_formula_units_Z 8
_cell_length_a 19.765(2)
_cell_length_b 20.851(2)
_cell_length_c 28.856(3)
_cell_measurement_reflns_used 9989
_cell_measurement_temperature 100(2)
_cell_measurement_theta_max 29.63
_cell_measurement_theta_min 2.39
_cell_volume 11892(2)
_computing_cell_refinement 'APEX2 (Bruker, 2005)'
_computing_data_collection 'APEX2 (Bruker, 2005)'
_computing_data_reduction 'APEX2 (Bruker, 2005)'
_computing_molecular_graphics
;
O. V. Dolomanov, L. J. Bourhis, R. J. Gildea, J. A. K. Howard and H. Puschmann,
OLEX2: a complete structure solution, refinement and analysis program.
J. Appl. Cryst. (2009). 42, 339-341.
;
_computing_publication_material
;
O. V. Dolomanov, L. J. Bourhis, R. J. Gildea, J. A. K. Howard and H. Puschmann,
OLEX2: a complete structure solution, refinement and analysis program.
J. Appl. Cryst. (2009). 42, 339-341.
;
_computing_structure_refinement 'SHELXTL ver. 5.1 (Sheldrick, 1998)'
_computing_structure_solution 'SHELXTL ver. 5.1 (Sheldrick, 1998)'
_diffrn_ambient_temperature 100(2)
_diffrn_measured_fraction_theta_full 0.997
_diffrn_measured_fraction_theta_max 0.997
_diffrn_measurement_device_type 'Bruker APEX II CCD area detector'
_diffrn_measurement_method '\f and \w scans'
_diffrn_radiation_monochromator graphite
_diffrn_radiation_type MoK\a
_diffrn_radiation_wavelength 0.71073
_diffrn_reflns_av_R_equivalents 0.0000
_diffrn_reflns_av_unetI/netI 0.1110
_diffrn_reflns_limit_h_max 28
_diffrn_reflns_limit_h_min 0
_diffrn_reflns_limit_k_max 29
_diffrn_reflns_limit_k_min 0
_diffrn_reflns_limit_l_max 41
_diffrn_reflns_limit_l_min 0
_diffrn_reflns_number 18324
_diffrn_reflns_theta_full 30.65
_diffrn_reflns_theta_max 30.65
_diffrn_reflns_theta_min 1.41
_diffrn_source 'fine-focus sealed tube'
_exptl_absorpt_coefficient_mu 0.916
_exptl_absorpt_correction_T_max 0.8451
_exptl_absorpt_correction_T_min 0.8169
_exptl_absorpt_correction_type multi-scan
_exptl_absorpt_process_details 'APEX2 (Bruker, 2005)'
_exptl_crystal_colour 'dark violet'
_exptl_crystal_density_diffrn 1.408
_exptl_crystal_density_method 'not measured'
_exptl_crystal_description prism
_exptl_crystal_F_000 5200
_exptl_crystal_size_max 0.23
_exptl_crystal_size_mid 0.23
_exptl_crystal_size_min 0.19
_platon_squeeze_details
;
;
_refine_diff_density_max 1.872
_refine_diff_density_min -1.649
_refine_diff_density_rms 0.236
_refine_ls_extinction_method none
_refine_ls_goodness_of_fit_ref 1.003
_refine_ls_hydrogen_treatment constr
_refine_ls_matrix_type full
_refine_ls_number_parameters 685
_refine_ls_number_reflns 18324
_refine_ls_number_restraints 0
_refine_ls_restrained_S_all 1.003
_refine_ls_R_factor_all 0.1181
_refine_ls_R_factor_gt 0.0684
_refine_ls_shift/su_max 0.002
_refine_ls_shift/su_mean 0.000
_refine_ls_structure_factor_coef Fsqd
_refine_ls_weighting_details 'calc w=1/[\s^2^(Fo^2^)+(0.0811P)^2^+0.0000P] where P=(Fo^2^+2Fc^2^)/3'
_refine_ls_weighting_scheme calc
_refine_ls_wR_factor_gt 0.1573
_refine_ls_wR_factor_ref 0.1700
_reflns_number_gt 10441
_reflns_number_total 18324
_reflns_threshold_expression I>2u(I)
_cod_data_source_file c3dt52508b.txt
_cod_data_source_block yaai72
_cod_database_code 7028319
_olex2_refinement_description
;
1. Others
 Fixed Uiso: H2A(0.032) H3A(0.038) H4A(0.033) H5A(0.029) H6A(0.023) H8A(0.04)
 H9A(0.059) H10A(0.061) H11A(0.054) H12A(0.035) H14A(0.027) H15A(0.036)
 H16A(0.041) H17A(0.038) H18A(0.03) H20A(0.025) H21A(0.029) H22A(0.031)
 H23A(0.033) H24A(0.025) H26A(0.038) H27A(0.051) H28A(0.047) H29A(0.044)
 H30A(0.031) H32A(0.032) H33A(0.044) H34A(0.042) H35A(0.035) H36A(0.028)
 H1SA(0.037) H1SB(0.037) H2SA(0.046) H2SB(0.046) H3SA(0.039) H3SB(0.039)
 H4SA(0.03) H4SB(0.03) H5SA(0.044) H5SB(0.044) H6SA(0.04) H6SB(0.04)
 H7SA(0.043) H7SB(0.043) H8SA(0.04) H8SB(0.04) H9SA(0.041) H9SB(0.041)
 H10B(0.031) H10C(0.031) H11B(0.03) H11C(0.03) H12B(0.035) H12C(0.035)
 Fixed X: H2A(0.2493) H3A(0.3483) H4A(0.4356) H5A(0.4251) H6A(0.3273)
 H8A(0.3345) H9A(0.4313) H10A(0.4241) H11A(0.3203) H12A(0.2222) H14A(0.1513)
 H15A(0.2035) H16A(0.2545) H17A(0.2508) H18A(0.195) H20A(-0.1215) H21A(-0.1249)
 H22A(-0.0933) H23A(-0.0625) H24A(-0.0576) H26A(0.1156) H27A(0.1769)
 H28A(0.1422) H29A(0.0404) H30A(-0.0245) H32A(0.0306) H33A(0.0699) H34A(0.0759)
 H35A(0.0361) H36A(-0.0036) H1SA(0.1173) H1SB(0.1436) H2SA(0.0552) H2SB(0.0981)
 H3SA(-0.0773) H3SB(-0.0495) H4SA(-0.0326) H4SB(0.0098) H5SA(-0.2402) H5SB(-
 0.2957) H6SA(-0.3458) H6SB(-0.3441) H7SA(-0.2122) H7SB(-0.2678) H8SA(-0.1627)
 H8SB(-0.1587) H9SA(-0.29) H9SB(-0.283) H10B(-0.3761) H10C(-0.3279) H11B(-
 0.2439) H11C(-0.2367) H12B(-0.1988) H12C(-0.151)
 Fixed Y: H2A(0.4969) H3A(0.4602) H4A(0.4174) H5A(0.4131) H6A(0.4504)
 H8A(0.5581) H9A(0.5198) H10A(0.4387) H11A(0.3983) H12A(0.4365) H14A(0.7392)
 H15A(0.7661) H16A(0.6873) H17A(0.5799) H18A(0.5518) H20A(0.4808) H21A(0.454)
 H22A(0.3511) H23A(0.2744) H24A(0.3025) H26A(0.3333) H27A(0.2569) H28A(0.1506)
 H29A(0.1219) H30A(0.1987) H32A(0.1737) H33A(0.0766) H34A(0.0608) H35A(0.1391)
 H36A(0.2361) H1SA(0.3962) H1SB(0.353) H2SA(0.28) H2SB(0.2877) H3SA(0.3765)
 H3SB(0.3334) H4SA(0.4418) H4SB(0.4505) H5SA(0.3478) H5SB(0.3595) H6SA(0.2595)
 H6SB(0.3021) H7SA(0.1632) H7SB(0.1767) H8SA(0.2198) H8SB(0.2619) H9SA(0.3248)
 H9SB(0.2757) H10B(0.2458) H10C(0.2411) H11B(0.1595) H11C(0.1103) H12B(0.1934)
 H12C(0.1889)
 Fixed Z: H2A(1.1671) H3A(1.2027) H4A(1.1582) H5A(1.0784) H6A(1.0424)
 H8A(0.9753) H9A(0.9392) H10A(0.8835) H11A(0.8632) H12A(0.8978) H14A(0.8628)
 H15A(0.7929) H16A(0.7479) H17A(0.7713) H18A(0.8393) H20A(0.7928) H21A(0.7146)
 H22A(0.6909) H23A(0.7458) H24A(0.8241) H26A(0.8851) H27A(0.8447) H28A(0.8432)
 H29A(0.8776) H30A(0.9158) H32A(0.9984) H33A(1.0281) H34A(1.1084) H35A(1.1578)
 H36A(1.1288) H1SA(1.243) H1SB(1.2007) H2SA(1.2127) H2SB(1.2595) H3SA(1.2473)
 H3SB(1.2054) H4SA(1.1888) H4SB(1.2357) H5SA(0.8546) H5SB(0.8942) H6SA(0.878)
 H6SB(0.8318) H7SA(0.8491) H7SB(0.8884) H8SA(0.9119) H8SB(0.8655) H9SA(1.0212)
 H9SB(1.0636) H10B(1.0169) H10C(0.9724) H11B(0.9691) H11C(1.0115) H12B(1.0601)
 H12C(1.0154)
;

loop_
_space_group_symop_id
_space_group_symop_operation_xyz
1 'x, y, z'
2 '-x+1/2, -y, z+1/2'
3 '-x, y+1/2, -z+1/2'
4 'x+1/2, -y+1/2, -z'
5 '-x, -y, -z'
6 'x-1/2, y, -z-1/2'
7 'x, -y-1/2, z-1/2'
8 '-x-1/2, y-1/2, z'

loop_
_atom_site_label
_atom_site_type_symbol
_atom_site_fract_x
_atom_site_fract_y
_atom_site_fract_z
_atom_site_U_iso_or_equiv
_atom_site_adp_type
_atom_site_occupancy
_atom_site_symmetry_multiplicity
_atom_site_calc_flag
_atom_site_refinement_flags
Cu1 Cu 0.09926(2) 0.40679(2) 1.008538(16) 0.01295(10) Uani 1 1 d .
Cu2 Cu 0.05346(2) 0.47639(2) 0.923625(16) 0.01272(10) Uani 1 1 d .
Si1 Si 0.19374(5) 0.49813(5) 1.07333(4) 0.0129(2) Uani 1 1 d .
Si2 Si 0.19003(5) 0.52767(5) 0.97209(4) 0.01223(19) Uani 1 1 d .
Si3 Si 0.11695(5) 0.61772(5) 0.91041(4) 0.0127(2) Uani 1 1 d .
Si4 Si -0.08444(5) 0.42133(5) 0.87847(4) 0.0132(2) Uani 1 1 d .
Si5 Si -0.00767(5) 0.33409(5) 0.94087(4) 0.0129(2) Uani 1 1 d .
Si6 Si -0.01144(5) 0.29959(5) 1.04094(4) 0.0129(2) Uani 1 1 d .
Na1 Na 0.05087(8) 0.41966(7) 1.10815(5) 0.0162(3) Uani 1 1 d .
Na2 Na -0.16282(8) 0.34244(8) 0.97139(6) 0.0199(3) Uani 1 1 d .
O1 O 0.14815(13) 0.43809(12) 1.06163(9) 0.0155(5) Uani 1 1 d .
O2 O 0.15857(13) 0.54834(13) 1.10926(9) 0.0164(5) Uani 1 1 d .
O3 O 0.20933(13) 0.54135(12) 1.02631(9) 0.0148(5) Uani 1 1 d .
O4 O 0.12978(12) 0.47687(12) 0.96698(9) 0.0149(5) Uani 1 1 d .
O5 O 0.16759(13) 0.59874(12) 0.95386(9) 0.0142(5) Uani 1 1 d .
O6 O 0.06879(13) 0.55926(12) 0.89857(9) 0.0147(5) Uani 1 1 d .
O7 O -0.02532(13) 0.47143(12) 0.88598(9) 0.0151(5) Uani 1 1 d .
O8 O -0.07542(13) 0.35848(12) 0.91288(9) 0.0154(5) Uani 1 1 d .
O9 O 0.03981(13) 0.39371(12) 0.95400(9) 0.0164(5) Uani 1 1 d .
O10 O -0.03892(13) 0.29891(13) 0.98677(9) 0.0161(5) Uani 1 1 d .
O11 O 0.04971(13) 0.34801(12) 1.04682(9) 0.0149(5) Uani 1 1 d .
O12 O -0.07613(13) 0.31849(12) 1.07315(9) 0.0160(5) Uani 1 1 d .
C1 C 0.27617(19) 0.47645(18) 1.10101(14) 0.0167(7) Uani 1 1 d .
C2 C 0.2845(2) 0.4796(2) 1.14854(15) 0.0266(9) Uani 1 1 d .
H2A H 0.2493 0.4969 1.1671 0.032 Uiso 1 1 calc R
C3 C 0.3438(2) 0.4578(2) 1.16998(16) 0.0313(11) Uani 1 1 d .
H3A H 0.3483 0.4602 1.2027 0.038 Uiso 1 1 calc R
C4 C 0.3956(2) 0.4327(2) 1.14368(17) 0.0275(10) Uani 1 1 d .
H4A H 0.4356 0.4174 1.1582 0.033 Uiso 1 1 calc R
C5 C 0.3892(2) 0.4300(2) 1.09659(16) 0.0240(9) Uani 1 1 d .
H5A H 0.4251 0.4131 1.0784 0.029 Uiso 1 1 calc R
C6 C 0.3306(2) 0.45197(19) 1.07522(15) 0.0195(8) Uani 1 1 d .
H6A H 0.3273 0.4504 1.0424 0.023 Uiso 1 1 calc R
C7 C 0.26694(19) 0.50067(18) 0.94098(14) 0.0175(8) Uani 1 1 d .
C8 C 0.3308(2) 0.5254(3) 0.95255(18) 0.0337(11) Uani 1 1 d .
H8A H 0.3345 0.5581 0.9753 0.040 Uiso 1 1 calc R
C9 C 0.3884(3) 0.5026(3) 0.9311(2) 0.0492(15) Uani 1 1 d .
H9A H 0.4313 0.5198 0.9392 0.059 Uiso 1 1 calc R
C10 C 0.3842(3) 0.4546(3) 0.8978(2) 0.0509(16) Uani 1 1 d .
H10A H 0.4241 0.4387 0.8835 0.061 Uiso 1 1 calc R
C11 C 0.3233(3) 0.4309(3) 0.88607(19) 0.0452(14) Uani 1 1 d .
H11A H 0.3203 0.3983 0.8632 0.054 Uiso 1 1 calc R
C12 C 0.2647(2) 0.4535(2) 0.90697(16) 0.0289(10) Uani 1 1 d .
H12A H 0.2222 0.4365 0.8978 0.035 Uiso 1 1 calc R
C13 C 0.16669(19) 0.64207(19) 0.85863(13) 0.0165(7) Uani 1 1 d .
C14 C 0.1706(2) 0.7065(2) 0.84414(15) 0.0224(8) Uani 1 1 d .
H14A H 0.1513 0.7392 0.8628 0.027 Uiso 1 1 calc R
C15 C 0.2024(2) 0.7226(2) 0.80272(16) 0.0300(10) Uani 1 1 d .
H15A H 0.2035 0.7661 0.7929 0.036 Uiso 1 1 calc R
C16 C 0.2322(2) 0.6759(3) 0.77593(16) 0.0340(12) Uani 1 1 d .
H16A H 0.2545 0.6873 0.7479 0.041 Uiso 1 1 calc R
C17 C 0.2299(2) 0.6121(3) 0.78974(16) 0.0315(11) Uani 1 1 d .
H17A H 0.2508 0.5799 0.7713 0.038 Uiso 1 1 calc R
C18 C 0.1970(2) 0.5956(2) 0.83035(15) 0.0252(9) Uani 1 1 d .
H18A H 0.1950 0.5518 0.8393 0.030 Uiso 1 1 calc R
C19 C -0.08975(18) 0.39460(18) 0.81698(13) 0.0147(7) Uani 1 1 d .
C20 C -0.1092(2) 0.4387(2) 0.78350(14) 0.0206(8) Uani 1 1 d .
H20A H -0.1215 0.4808 0.7928 0.025 Uiso 1 1 calc R
C21 C -0.1111(2) 0.4230(2) 0.73682(15) 0.0242(9) Uani 1 1 d .
H21A H -0.1249 0.4540 0.7146 0.029 Uiso 1 1 calc R
C22 C -0.0928(2) 0.3619(2) 0.72286(15) 0.0260(9) Uani 1 1 d .
H22A H -0.0933 0.3511 0.6909 0.031 Uiso 1 1 calc R
C23 C -0.0739(2) 0.3167(2) 0.75523(15) 0.0274(10) Uani 1 1 d .
H23A H -0.0625 0.2744 0.7458 0.033 Uiso 1 1 calc R
C24 C -0.0717(2) 0.3335(2) 0.80201(15) 0.0212(8) Uani 1 1 d .
H24A H -0.0576 0.3025 0.8241 0.025 Uiso 1 1 calc R
C25 C 0.0390(2) 0.27379(19) 0.90632(14) 0.0177(8) Uani 1 1 d .
C26 C 0.0997(2) 0.2903(2) 0.88388(17) 0.0319(10) Uani 1 1 d .
H26A H 0.1156 0.3333 0.8851 0.038 Uiso 1 1 calc R
C27 C 0.1365(3) 0.2448(3) 0.86014(19) 0.0423(13) Uani 1 1 d .
H27A H 0.1769 0.2569 0.8447 0.051 Uiso 1 1 calc R
C28 C 0.1155(3) 0.1820(3) 0.85854(18) 0.0392(13) Uani 1 1 d .
H28A H 0.1422 0.1506 0.8432 0.047 Uiso 1 1 calc R
C29 C 0.0557(3) 0.1650(2) 0.87915(18) 0.0367(12) Uani 1 1 d .
H29A H 0.0404 0.1219 0.8776 0.044 Uiso 1 1 calc R
C30 C 0.0175(2) 0.2108(2) 0.90233(16) 0.0260(9) Uani 1 1 d .
H30A H -0.0245 0.1987 0.9158 0.031 Uiso 1 1 calc R
C31 C 0.01071(19) 0.21655(17) 1.06003(14) 0.0166(7) Uani 1 1 d .
C32 C 0.0321(2) 0.1675(2) 1.03099(17) 0.0265(9) Uani 1 1 d .
H32A H 0.0306 0.1737 0.9984 0.032 Uiso 1 1 calc R
C33 C 0.0557(2) 0.1095(2) 1.0487(2) 0.0368(12) Uani 1 1 d .
H33A H 0.0699 0.0766 1.0281 0.044 Uiso 1 1 calc R
C34 C 0.0583(2) 0.0997(2) 1.0962(2) 0.0347(12) Uani 1 1 d .
H34A H 0.0759 0.0608 1.1084 0.042 Uiso 1 1 calc R
C35 C 0.0357(2) 0.1462(2) 1.12526(17) 0.0294(10) Uani 1 1 d .
H35A H 0.0361 0.1391 1.1578 0.035 Uiso 1 1 calc R
C36 C 0.0121(2) 0.2041(2) 1.10785(15) 0.0237(9) Uani 1 1 d .
H36A H -0.0036 0.2361 1.1288 0.028 Uiso 1 1 calc R
O1S O 0.05887(16) 0.40118(16) 1.18682(10) 0.0271(7) Uani 1 1 d .
O2S O 0.00718(19) 0.32948(17) 1.26207(12) 0.0380(8) Uani 1 1 d .
O3S O -0.22625(15) 0.29355(15) 0.91100(11) 0.0277(7) Uani 1 1 d .
O4S O -0.27876(16) 0.23091(16) 0.83204(11) 0.0320(7) Uani 1 1 d .
O5S O -0.21169(15) 0.26486(15) 1.01529(12) 0.0302(7) Uani 1 1 d .
O6S O -0.31480(14) 0.17014(13) 1.01756(10) 0.0216(6) Uani 1 1 d .
C1S C 0.1028(2) 0.3673(2) 1.21772(16) 0.0308(10) Uani 1 1 d .
H1SA H 0.1173 0.3962 1.2430 0.037 Uiso 1 1 calc R
H1SB H 0.1436 0.3530 1.2007 0.037 Uiso 1 1 calc R
C2S C 0.0674(3) 0.3102(2) 1.23783(19) 0.0382(12) Uani 1 1 d .
H2SA H 0.0552 0.2800 1.2127 0.046 Uiso 1 1 calc R
H2SB H 0.0981 0.2877 1.2595 0.046 Uiso 1 1 calc R
C3S C -0.0359(2) 0.3627(2) 1.23076(17) 0.0329(11) Uani 1 1 d .
H3SA H -0.0773 0.3765 1.2473 0.039 Uiso 1 1 calc R
H3SB H -0.0495 0.3334 1.2054 0.039 Uiso 1 1 calc R
C4S C -0.0016(2) 0.4200(2) 1.21065(15) 0.0250(9) Uani 1 1 d .
H4SA H -0.0326 0.4418 1.1888 0.030 Uiso 1 1 calc R
H4SB H 0.0098 0.4505 1.2357 0.030 Uiso 1 1 calc R
C5S C -0.2687(3) 0.3263(2) 0.87810(19) 0.0368(12) Uani 1 1 d .
H5SA H -0.2402 0.3478 0.8546 0.044 Uiso 1 1 calc R
H5SB H -0.2957 0.3595 0.8942 0.044 Uiso 1 1 calc R
C6S C -0.3156(2) 0.2791(2) 0.85460(18) 0.0335(11) Uani 1 1 d .
H6SA H -0.3458 0.2595 0.8780 0.040 Uiso 1 1 calc R
H6SB H -0.3441 0.3021 0.8318 0.040 Uiso 1 1 calc R
C7S C -0.2383(3) 0.1973(2) 0.86498(19) 0.0361(11) Uani 1 1 d .
H7SA H -0.2122 0.1632 0.8491 0.043 Uiso 1 1 calc R
H7SB H -0.2678 0.1767 0.8884 0.043 Uiso 1 1 calc R
C8S C -0.1900(2) 0.2434(2) 0.88873(18) 0.0331(11) Uani 1 1 d .
H8SA H -0.1627 0.2198 0.9119 0.040 Uiso 1 1 calc R
H8SB H -0.1587 0.2619 0.8655 0.040 Uiso 1 1 calc R
C9S C -0.2793(2) 0.2799(2) 1.0296(2) 0.0344(11) Uani 1 1 d .
H9SA H -0.2900 0.3248 1.0212 0.041 Uiso 1 1 calc R
H9SB H -0.2830 0.2757 1.0636 0.041 Uiso 1 1 calc R
C10S C -0.3298(2) 0.2352(2) 1.00640(17) 0.0259(9) Uani 1 1 d .
H10B H -0.3761 0.2458 1.0169 0.031 Uiso 1 1 calc R
H10C H -0.3279 0.2411 0.9724 0.031 Uiso 1 1 calc R
C11S C -0.2474(2) 0.1552(2) 1.00317(16) 0.0246(9) Uani 1 1 d .
H11B H -0.2439 0.1595 0.9691 0.030 Uiso 1 1 calc R
H11C H -0.2367 0.1103 1.0115 0.030 Uiso 1 1 calc R
C12S C -0.1972(2) 0.1995(2) 1.02605(18) 0.0294(10) Uani 1 1 d .
H12B H -0.1988 0.1934 1.0601 0.035 Uiso 1 1 calc R
H12C H -0.1510 0.1889 1.0154 0.035 Uiso 1 1 calc R

loop_
_atom_site_aniso_label
_atom_site_aniso_U_11
_atom_site_aniso_U_22
_atom_site_aniso_U_33
_atom_site_aniso_U_23
_atom_site_aniso_U_13
_atom_site_aniso_U_12
Cu1 0.0113(2) 0.00997(19) 0.0176(2) 0.00080(17) -0.00113(17) -0.00169(16)
Cu2 0.0100(2) 0.00969(19) 0.0185(2) 0.00119(17) -0.00153(16) -0.00137(16)
Si1 0.0104(5) 0.0106(4) 0.0177(5) 0.0005(4) -0.0013(4) 0.0006(4)
Si2 0.0090(4) 0.0099(4) 0.0178(5) 0.0002(4) -0.0003(4) -0.0004(4)
Si3 0.0094(5) 0.0099(4) 0.0189(5) 0.0015(4) 0.0005(4) -0.0006(4)
Si4 0.0117(5) 0.0096(4) 0.0183(5) -0.0005(4) -0.0011(4) 0.0001(4)
Si5 0.0106(5) 0.0086(4) 0.0195(5) 0.0003(4) -0.0009(4) -0.0018(4)
Si6 0.0110(5) 0.0084(4) 0.0192(5) 0.0012(4) 0.0003(4) -0.0001(4)
Na1 0.0138(7) 0.0122(7) 0.0227(8) -0.0014(6) 0.0005(6) 0.0014(6)
Na2 0.0158(8) 0.0160(8) 0.0279(9) -0.0038(7) 0.0015(6) -0.0036(6)
O1 0.0132(13) 0.0124(12) 0.0208(13) 0.0011(10) -0.0028(10) -0.0012(10)
O2 0.0134(13) 0.0133(12) 0.0226(14) -0.0052(11) -0.0017(10) 0.0016(10)
O3 0.0129(13) 0.0109(12) 0.0206(13) 0.0007(10) 0.0000(10) -0.0024(10)
O4 0.0103(12) 0.0112(12) 0.0231(14) 0.0008(11) -0.0031(10) -0.0008(10)
O5 0.0113(12) 0.0106(12) 0.0206(13) -0.0012(10) -0.0016(10) -0.0017(10)
O6 0.0136(13) 0.0090(12) 0.0216(14) 0.0015(10) 0.0001(10) 0.0001(10)
O7 0.0136(13) 0.0094(12) 0.0224(13) -0.0010(10) -0.0039(10) -0.0008(10)
O8 0.0128(13) 0.0112(12) 0.0222(14) 0.0015(11) -0.0031(10) -0.0024(10)
O9 0.0172(14) 0.0133(13) 0.0188(13) 0.0016(10) -0.0020(10) -0.0001(10)
O10 0.0131(13) 0.0148(13) 0.0205(14) 0.0011(11) 0.0004(10) -0.0022(10)
O11 0.0134(13) 0.0124(12) 0.0188(13) 0.0006(10) 0.0002(10) -0.0030(10)
O12 0.0121(12) 0.0103(12) 0.0256(14) 0.0017(11) 0.0012(11) -0.0013(10)
C1 0.0138(18) 0.0108(16) 0.026(2) 0.0034(15) -0.0035(14) -0.0015(14)
C2 0.021(2) 0.031(2) 0.028(2) -0.0006(19) -0.0036(17) 0.0061(18)
C3 0.028(2) 0.037(3) 0.029(2) 0.006(2) -0.0126(19) 0.006(2)
C4 0.014(2) 0.023(2) 0.046(3) 0.005(2) -0.0080(18) 0.0086(17)
C5 0.0115(19) 0.0189(19) 0.042(3) -0.0013(18) 0.0006(17) 0.0030(15)
C6 0.0153(18) 0.0167(18) 0.027(2) 0.0015(16) -0.0014(15) 0.0002(15)
C7 0.0146(18) 0.0135(16) 0.024(2) 0.0027(15) 0.0024(15) 0.0027(14)
C8 0.014(2) 0.039(3) 0.048(3) -0.002(2) 0.0036(19) -0.0001(19)
C9 0.020(2) 0.070(4) 0.058(4) -0.002(3) 0.007(2) 0.008(3)
C10 0.032(3) 0.074(4) 0.047(3) -0.001(3) 0.018(2) 0.023(3)
C11 0.049(4) 0.049(3) 0.037(3) -0.008(3) 0.011(2) 0.021(3)
C12 0.026(2) 0.027(2) 0.033(2) -0.0042(19) 0.0024(18) 0.0054(19)
C13 0.0101(17) 0.0173(18) 0.0222(19) 0.0024(15) -0.0025(14) -0.0018(14)
C14 0.019(2) 0.020(2) 0.028(2) 0.0051(17) 0.0010(16) -0.0006(16)
C15 0.019(2) 0.035(3) 0.036(3) 0.019(2) -0.0027(18) -0.0055(19)
C16 0.020(2) 0.059(3) 0.024(2) 0.011(2) 0.0025(17) -0.011(2)
C17 0.025(2) 0.044(3) 0.026(2) -0.003(2) 0.0057(18) 0.003(2)
C18 0.021(2) 0.026(2) 0.028(2) 0.0034(18) 0.0023(17) 0.0003(18)
C19 0.0118(17) 0.0137(17) 0.0186(18) -0.0018(14) -0.0008(13) -0.0019(13)
C20 0.020(2) 0.0193(19) 0.023(2) -0.0007(16) -0.0024(15) 0.0002(16)
C21 0.023(2) 0.025(2) 0.024(2) 0.0008(17) -0.0034(16) 0.0002(17)
C22 0.021(2) 0.035(2) 0.021(2) -0.0062(18) -0.0025(16) 0.0007(19)
C23 0.027(2) 0.027(2) 0.028(2) -0.0087(19) -0.0002(18) 0.0037(18)
C24 0.019(2) 0.0161(19) 0.028(2) -0.0002(16) -0.0024(16) 0.0028(15)
C25 0.0156(19) 0.0156(18) 0.0219(19) 0.0004(15) -0.0036(14) -0.0021(14)
C26 0.024(2) 0.034(3) 0.038(3) -0.002(2) 0.0073(19) 0.000(2)
C27 0.022(3) 0.061(4) 0.045(3) -0.006(3) 0.013(2) 0.005(2)
C28 0.032(3) 0.043(3) 0.042(3) -0.019(2) 0.001(2) 0.017(2)
C29 0.036(3) 0.027(2) 0.047(3) -0.014(2) -0.006(2) 0.010(2)
C30 0.023(2) 0.018(2) 0.037(2) -0.0082(18) -0.0006(18) 0.0007(17)
C31 0.0093(16) 0.0103(16) 0.030(2) 0.0017(15) 0.0016(15) 0.0000(13)
C32 0.028(2) 0.0153(19) 0.036(2) -0.0008(18) 0.0071(18) -0.0005(17)
C33 0.030(3) 0.016(2) 0.065(4) -0.002(2) 0.019(2) 0.0054(18)
C34 0.020(2) 0.018(2) 0.066(3) 0.017(2) 0.004(2) 0.0048(18)
C35 0.025(2) 0.021(2) 0.042(3) 0.013(2) -0.0054(19) -0.0049(18)
C36 0.021(2) 0.0179(19) 0.032(2) 0.0035(17) -0.0037(17) -0.0006(16)
O1S 0.0261(17) 0.0298(17) 0.0254(15) 0.0053(13) 0.0012(12) 0.0087(14)
O2S 0.041(2) 0.036(2) 0.0369(19) 0.0113(16) -0.0080(16) -0.0101(17)
O3S 0.0238(16) 0.0255(16) 0.0338(17) -0.0063(13) -0.0051(13) 0.0011(13)
O4S 0.0248(17) 0.0355(19) 0.0357(18) -0.0117(15) -0.0051(13) 0.0001(14)
O5S 0.0164(15) 0.0231(16) 0.051(2) 0.0037(15) 0.0019(14) -0.0039(12)
O6S 0.0178(14) 0.0149(13) 0.0319(16) -0.0002(12) 0.0032(12) -0.0029(11)
C1S 0.028(2) 0.034(3) 0.030(2) 0.003(2) -0.0061(19) 0.014(2)
C2S 0.048(3) 0.022(2) 0.044(3) 0.006(2) -0.015(2) 0.008(2)
C3S 0.028(2) 0.038(3) 0.033(3) 0.003(2) -0.0049(19) -0.005(2)
C4S 0.026(2) 0.023(2) 0.026(2) -0.0006(17) -0.0001(17) 0.0068(17)
C5S 0.033(3) 0.023(2) 0.054(3) -0.007(2) -0.013(2) 0.001(2)
C6S 0.024(2) 0.034(3) 0.042(3) -0.007(2) -0.009(2) -0.001(2)
C7S 0.033(3) 0.025(2) 0.050(3) -0.011(2) -0.006(2) 0.000(2)
C8S 0.023(2) 0.030(2) 0.046(3) -0.010(2) -0.004(2) 0.0038(19)
C9S 0.024(2) 0.017(2) 0.062(3) -0.004(2) 0.009(2) -0.0061(18)
C10S 0.017(2) 0.0182(19) 0.042(3) -0.0003(19) 0.0049(18) -0.0011(16)
C11S 0.017(2) 0.0176(18) 0.039(2) -0.0004(18) 0.0035(18) -0.0003(15)
C12S 0.018(2) 0.022(2) 0.048(3) 0.000(2) -0.0054(19) -0.0033(17)

loop_
_atom_type_symbol
_atom_type_description
_atom_type_scat_dispersion_real
_atom_type_scat_dispersion_imag
_atom_type_scat_source
C C 0.0033 0.0016 'International Tables Vol C Tables 4.2.6.8 and 6.1.1.4'
H H 0.0000 0.0000 'International Tables Vol C Tables 4.2.6.8 and 6.1.1.4'
O O 0.0106 0.0060 'International Tables Vol C Tables 4.2.6.8 and 6.1.1.4'
Na Na 0.0362 0.0249 'International Tables Vol C Tables 4.2.6.8 and 6.1.1.4'
Si Si 0.0817 0.0704 'International Tables Vol C Tables 4.2.6.8 and 6.1.1.4'
Cu Cu 0.3201 1.2651 'International Tables Vol C Tables 4.2.6.8 and 6.1.1.4'

loop_
_geom_angle_atom_site_label_1
_geom_angle_atom_site_label_2
_geom_angle_atom_site_label_3
_geom_angle
_geom_angle_site_symmetry_1
_geom_angle_site_symmetry_3
Cu2 Cu1 Na1 129.56(3) . .
O1 Cu1 Cu2 129.78(8) . .
O1 Cu1 Na1 51.38(8) . .
O1 Cu1 O4 94.52(11) . .
O1 Cu1 O9 167.31(11) . .
O4 Cu1 Cu2 40.44(7) . .
O4 Cu1 Na1 127.00(8) . .
O9 Cu1 Cu2 40.22(8) . .
O9 Cu1 Na1 125.16(9) . .
O9 Cu1 O4 78.57(11) . .
O11 Cu1 Cu2 128.88(8) . .
O11 Cu1 Na1 49.59(8) . .
O11 Cu1 O1 90.84(11) . .
O11 Cu1 O4 166.78(11) . .
O11 Cu1 O9 93.82(11) . .
Cu1 Cu2 Na1 140.92(3) . 5_567
O4 Cu2 Cu1 41.05(8) . .
O4 Cu2 Na1 133.69(8) . 5_567
O6 Cu2 Cu1 134.93(8) . .
O6 Cu2 Na1 50.41(8) . 5_567
O6 Cu2 O4 96.64(11) . .
O6 Cu2 O7 87.86(11) . .
O6 Cu2 O9 175.61(11) . .
O7 Cu2 Cu1 133.64(8) . .
O7 Cu2 Na1 47.98(8) . 5_567
O7 Cu2 O4 174.46(11) . .
O7 Cu2 O9 95.47(11) . .
O9 Cu2 Cu1 40.98(8) . .
O9 Cu2 Na1 130.70(9) . 5_567
O9 Cu2 O4 79.88(11) . .
O1 Si1 O2 113.71(15) . .
O1 Si1 O3 111.23(14) . .
O1 Si1 C1 113.39(16) . .
O2 Si1 Na1 76.58(10) . .
O2 Si1 O3 104.53(14) . .
O2 Si1 C1 104.79(16) . .
O3 Si1 Na1 130.93(10) . .
O3 Si1 C1 108.60(16) . .
C1 Si1 Na1 118.62(13) . .
O3 Si2 Na2 53.52(10) . 5_567
O3 Si2 C7 108.97(16) . .
O4 Si2 Na2 118.76(11) . 5_567
O4 Si2 O3 112.16(14) . .
O4 Si2 O5 111.63(14) . .
O4 Si2 C7 111.38(16) . .
O5 Si2 Na2 49.63(10) . 5_567
O5 Si2 O3 102.31(14) . .
O5 Si2 C7 110.01(16) . .
C7 Si2 Na2 129.83(13) . 5_567
O5 Si3 Na1 130.25(10) . 5_567
O5 Si3 C13 110.79(16) . .
O6 Si3 O5 110.08(14) . .
O6 Si3 O12 113.20(14) . 5_567
O6 Si3 C13 110.78(16) . .
O12 Si3 Na1 75.70(10) 5_567 5_567
O12 Si3 O5 105.96(14) 5_567 .
O12 Si3 C13 105.87(16) 5_567 .
C13 Si3 Na1 116.45(13) . 5_567
Na1 Si4 Na2 117.16(5) 5_567 .
O2 Si4 Na1 76.90(10) 5_567 5_567
O2 Si4 Na2 67.66(11) 5_567 .
O2 Si4 O8 105.86(15) 5_567 .
O2 Si4 C19 105.76(16) 5_567 .
O7 Si4 Na2 122.09(11) . .
O7 Si4 O2 112.14(14) . 5_567
O7 Si4 O8 111.18(14) . .
O7 Si4 C19 111.69(16) . .
O8 Si4 Na1 133.07(11) . 5_567
O8 Si4 C19 109.93(16) . .
C19 Si4 Na1 114.24(12) . 5_567
C19 Si4 Na2 124.27(12) . .
O8 Si5 Na2 48.47(10) . .
O8 Si5 C25 110.59(16) . .
O9 Si5 Na2 117.03(11) . .
O9 Si5 O8 110.67(14) . .
O9 Si5 O10 112.17(14) . .
O9 Si5 C25 111.22(16) . .
O10 Si5 Na2 55.86(10) . .
O10 Si5 O8 103.24(14) . .
O10 Si5 C25 108.66(16) . .
C25 Si5 Na2 131.61(13) . .
O10 Si6 Na1 131.63(11) . .
O10 Si6 C31 110.33(16) . .
O11 Si6 O10 110.92(14) . .
O11 Si6 O12 112.55(14) . .
O11 Si6 C31 112.35(16) . .
O12 Si6 Na1 77.32(10) . .
O12 Si6 O10 106.46(14) . .
O12 Si6 C31 103.88(16) . .
C31 Si6 Na1 115.44(13) . .
Cu1 Na1 Cu2 89.51(4) . 5_567
Cu1 Na1 Si1 60.27(3) . .
Cu1 Na1 Si3 97.81(5) . 5_567
Cu1 Na1 Si4 97.58(4) . 5_567
Cu1 Na1 Si6 60.63(3) . .
Cu2 Na1 Si1 97.29(4) 5_567 .
Cu2 Na1 Si3 58.49(3) 5_567 5_567
Cu2 Na1 Si4 59.13(3) 5_567 5_567
Cu2 Na1 Si6 95.99(4) 5_567 .
Si1 Na1 Si3 149.08(5) . 5_567
Si4 Na1 Si1 53.51(3) 5_567 .
Si4 Na1 Si3 115.17(5) 5_567 5_567
Si6 Na1 Si1 119.00(5) . .
Si6 Na1 Si3 52.87(3) . 5_567
Si6 Na1 Si4 148.57(5) . 5_567
O1 Na1 Cu1 39.28(7) . .
O1 Na1 Cu2 104.81(8) . 5_567
O1 Na1 Si1 24.10(7) . .
O1 Na1 Si3 136.64(9) . 5_567
O1 Na1 Si4 75.45(8) . 5_567
O1 Na1 Si6 95.17(8) . .
O1 Na1 O6 135.90(11) . 5_567
O6 Na1 Cu1 104.38(8) 5_567 .
O6 Na1 Cu2 37.30(6) 5_567 5_567
O6 Na1 Si1 134.39(8) 5_567 .
O6 Na1 Si3 23.97(7) 5_567 5_567
O6 Na1 Si4 91.30(8) 5_567 5_567
O6 Na1 Si6 74.52(7) 5_567 .
O7 Na1 Cu1 102.87(8) 5_567 .
O7 Na1 Cu2 37.27(7) 5_567 5_567
O7 Na1 Si1 74.57(8) 5_567 .
O7 Na1 Si3 91.32(8) 5_567 5_567
O7 Na1 Si4 23.86(7) 5_567 5_567
O7 Na1 Si6 132.87(9) 5_567 .
O7 Na1 O1 93.37(10) 5_567 .
O7 Na1 O6 67.44(10) 5_567 5_567
O11 Na1 Cu1 39.11(7) . .
O11 Na1 Cu2 102.50(8) . 5_567
O11 Na1 Si1 95.30(8) . .
O11 Na1 Si3 74.11(8) . 5_567
O11 Na1 Si4 135.81(9) . 5_567
O11 Na1 Si6 23.80(7) . .
O11 Na1 O1 71.38(10) . .
O11 Na1 O6 92.66(10) . 5_567
O11 Na1 O7 132.95(11) . 5_567
O1S Na1 Cu1 153.30(10) . .
O1S Na1 Cu2 116.68(9) . 5_567
O1S Na1 Si1 108.22(10) . .
O1S Na1 Si3 100.42(9) . 5_567
O1S Na1 Si4 92.16(10) . 5_567
O1S Na1 Si6 117.59(10) . .
O1S Na1 O1 121.81(12) . .
O1S Na1 O6 100.17(11) . 5_567
O1S Na1 O7 96.08(12) . 5_567
O1S Na1 O11 130.13(12) . .
Si2 Na2 Si4 93.82(5) 5_567 .
Si5 Na2 Si2 110.31(5) . 5_567
Si5 Na2 Si4 52.47(3) . .
O3 Na2 Si2 30.47(6) 5_567 5_567
O3 Na2 Si4 74.80(7) 5_567 .
O3 Na2 Si5 113.47(8) 5_567 .
O3 Na2 O10 130.07(10) 5_567 .
O5 Na2 Si2 30.08(6) 5_567 5_567
O5 Na2 Si4 116.69(8) 5_567 .
O5 Na2 Si5 107.62(8) 5_567 .
O5 Na2 O3 60.17(9) 5_567 5_567
O5 Na2 O10 93.37(10) 5_567 .
O8 Na2 Si2 110.79(8) . 5_567
O8 Na2 Si4 24.94(7) . .
O8 Na2 Si5 30.32(7) . .
O8 Na2 O3 98.09(10) . 5_567
O8 Na2 O5 124.09(11) . 5_567
O8 Na2 O10 60.54(9) . .
O10 Na2 Si2 111.04(8) . 5_567
O10 Na2 Si4 83.13(7) . .
O10 Na2 Si5 30.72(6) . .
O3S Na2 Si2 130.30(10) . 5_567
O3S Na2 Si4 82.74(9) . .
O3S Na2 Si5 106.31(10) . .
O3S Na2 O3 103.45(11) . 5_567
O3S Na2 O5 145.98(12) . 5_567
O3S Na2 O8 85.69(11) . .
O3S Na2 O10 117.62(11) . .
O5S Na2 Si2 104.28(10) . 5_567
O5S Na2 Si4 161.60(11) . .
O5S Na2 Si5 121.56(10) . .
O5S Na2 O3 120.05(12) . 5_567
O5S Na2 O5 81.44(12) . 5_567
O5S Na2 O8 141.76(12) . .
O5S Na2 O10 93.19(11) . .
O5S Na2 O3S 83.05(13) . .
Cu1 O1 Na1 89.35(10) . .
Si1 O1 Cu1 136.49(16) . .
Si1 O1 Na1 117.99(15) . .
Si1 O2 Si4 140.25(18) . 5_567
Si1 O3 Na2 114.91(14) . 5_567
Si2 O3 Si1 130.15(16) . .
Si2 O3 Na2 96.01(12) . 5_567
Cu2 O4 Cu1 98.51(11) . .
Si2 O4 Cu1 131.13(15) . .
Si2 O4 Cu2 129.42(16) . .
Si2 O5 Si3 128.75(16) . .
Si2 O5 Na2 100.29(13) . 5_567
Si3 O5 Na2 121.19(14) . 5_567
Cu2 O6 Na1 92.29(11) . 5_567
Si3 O6 Cu2 135.62(16) . .
Si3 O6 Na1 117.79(14) . 5_567
Cu2 O7 Na1 94.75(11) . 5_567
Si4 O7 Cu2 135.96(16) . .
Si4 O7 Na1 119.53(15) . 5_567
Si4 O8 Na2 116.61(14) . .
Si5 O8 Si4 128.89(17) . .
Si5 O8 Na2 101.21(13) . .
Cu2 O9 Cu1 98.80(12) . .
Si5 O9 Cu1 129.88(16) . .
Si5 O9 Cu2 131.25(16) . .
Si5 O10 Si6 129.60(17) . .
Si5 O10 Na2 93.42(12) . .
Si6 O10 Na2 117.31(14) . .
Cu1 O11 Na1 91.31(11) . .
Si6 O11 Cu1 137.31(16) . .
Si6 O11 Na1 120.03(15) . .
Si3 O12 Si6 138.91(18) 5_567 .
C2 C1 Si1 121.1(3) . .
C2 C1 C6 116.8(4) . .
C6 C1 Si1 121.9(3) . .
C1 C2 H2A 119.2 . .
C1 C2 C3 121.5(4) . .
C3 C2 H2A 119.2 . .
C2 C3 H3A 120.0 . .
C4 C3 C2 120.1(4) . .
C4 C3 H3A 120.0 . .
C3 C4 H4A 120.1 . .
C5 C4 C3 119.7(4) . .
C5 C4 H4A 120.1 . .
C4 C5 H5A 119.9 . .
C4 C5 C6 120.3(4) . .
C6 C5 H5A 119.9 . .
C1 C6 H6A 119.2 . .
C5 C6 C1 121.5(4) . .
C5 C6 H6A 119.2 . .
C8 C7 Si2 120.7(3) . .
C12 C7 Si2 122.0(3) . .
C12 C7 C8 117.2(4) . .
C7 C8 H8A 119.7 . .
C9 C8 C7 120.6(5) . .
C9 C8 H8A 119.7 . .
C8 C9 H9A 119.7 . .
C8 C9 C10 120.6(5) . .
C10 C9 H9A 119.7 . .
C9 C10 H10A 120.3 . .
C11 C10 C9 119.5(5) . .
C11 C10 H10A 120.3 . .
C10 C11 H11A 119.6 . .
C10 C11 C12 120.8(5) . .
C12 C11 H11A 119.6 . .
C7 C12 C11 121.3(5) . .
C7 C12 H12A 119.3 . .
C11 C12 H12A 119.3 . .
C14 C13 Si3 121.9(3) . .
C18 C13 Si3 120.4(3) . .
C18 C13 C14 117.5(4) . .
C13 C14 H14A 119.7 . .
C15 C14 C13 120.7(4) . .
C15 C14 H14A 119.7 . .
C14 C15 H15A 119.8 . .
C16 C15 C14 120.3(4) . .
C16 C15 H15A 119.8 . .
C15 C16 H16A 119.9 . .
C15 C16 C17 120.1(4) . .
C17 C16 H16A 119.9 . .
C16 C17 H17A 120.1 . .
C18 C17 C16 119.8(5) . .
C18 C17 H17A 120.1 . .
C13 C18 H18A 119.2 . .
C17 C18 C13 121.5(4) . .
C17 C18 H18A 119.2 . .
C20 C19 Si4 118.7(3) . .
C24 C19 Si4 123.7(3) . .
C24 C19 C20 117.5(4) . .
C19 C20 H20A 119.1 . .
C21 C20 C19 121.9(4) . .
C21 C20 H20A 119.1 . .
C20 C21 H21A 120.2 . .
C22 C21 C20 119.5(4) . .
C22 C21 H21A 120.2 . .
C21 C22 H22A 119.9 . .
C23 C22 C21 120.2(4) . .
C23 C22 H22A 119.9 . .
C22 C23 H23A 120.3 . .
C22 C23 C24 119.5(4) . .
C24 C23 H23A 120.3 . .
C19 C24 C23 121.5(4) . .
C19 C24 H24A 119.3 . .
C23 C24 H24A 119.3 . .
C26 C25 Si5 120.5(3) . .
C30 C25 Si5 122.3(3) . .
C30 C25 C26 117.2(4) . .
C25 C26 H26A 119.7 . .
C27 C26 C25 120.6(5) . .
C27 C26 H26A 119.7 . .
C26 C27 H27A 119.5 . .
C28 C27 C26 121.0(5) . .
C28 C27 H27A 119.5 . .
C27 C28 H28A 120.2 . .
C29 C28 C27 119.5(4) . .
C29 C28 H28A 120.2 . .
C28 C29 H29A 120.0 . .
C28 C29 C30 120.0(5) . .
C30 C29 H29A 120.0 . .
C25 C30 C29 121.6(4) . .
C25 C30 H30A 119.2 . .
C29 C30 H30A 119.2 . .
C32 C31 Si6 125.2(3) . .
C32 C31 C36 116.9(4) . .
C36 C31 Si6 117.7(3) . .
C31 C32 H32A 119.3 . .
C33 C32 C31 121.4(4) . .
C33 C32 H32A 119.3 . .
C32 C33 H33A 119.9 . .
C32 C33 C34 120.1(4) . .
C34 C33 H33A 119.9 . .
C33 C34 H34A 120.2 . .
C35 C34 C33 119.5(4) . .
C35 C34 H34A 120.2 . .
C34 C35 H35A 119.7 . .
C34 C35 C36 120.6(5) . .
C36 C35 H35A 119.7 . .
C31 C36 H36A 119.3 . .
C35 C36 C31 121.5(4) . .
C35 C36 H36A 119.3 . .
C1S O1S Na1 137.5(3) . .
C1S O1S C4S 110.0(3) . .
C4S O1S Na1 111.7(2) . .
C3S O2S C2S 108.8(4) . .
C5S O3S Na2 126.0(3) . .
C8S O3S Na2 112.4(3) . .
C8S O3S C5S 110.2(4) . .
C6S O4S C7S 109.6(4) . .
C9S O5S Na2 113.7(3) . .
C12S O5S Na2 135.8(3) . .
C12S O5S C9S 109.5(3) . .
C10S O6S C11S 109.6(3) . .
O1S C1S H1SA 109.5 . .
O1S C1S H1SB 109.5 . .
O1S C1S C2S 110.5(4) . .
H1SA C1S H1SB 108.1 . .
C2S C1S H1SA 109.5 . .
C2S C1S H1SB 109.5 . .
O2S C2S C1S 110.7(4) . .
O2S C2S H2SA 109.5 . .
O2S C2S H2SB 109.5 . .
C1S C2S H2SA 109.5 . .
C1S C2S H2SB 109.5 . .
H2SA C2S H2SB 108.1 . .
O2S C3S H3SA 109.3 . .
O2S C3S H3SB 109.3 . .
O2S C3S C4S 111.5(4) . .
H3SA C3S H3SB 108.0 . .
C4S C3S H3SA 109.3 . .
C4S C3S H3SB 109.3 . .
O1S C4S C3S 110.3(4) . .
O1S C4S H4SA 109.6 . .
O1S C4S H4SB 109.6 . .
C3S C4S H4SA 109.6 . .
C3S C4S H4SB 109.6 . .
H4SA C4S H4SB 108.1 . .
O3S C5S H5SA 109.6 . .
O3S C5S H5SB 109.6 . .
O3S C5S C6S 110.1(4) . .
H5SA C5S H5SB 108.1 . .
C6S C5S H5SA 109.6 . .
C6S C5S H5SB 109.6 . .
O4S C6S C5S 110.9(4) . .
O4S C6S H6SA 109.5 . .
O4S C6S H6SB 109.5 . .
C5S C6S H6SA 109.5 . .
C5S C6S H6SB 109.5 . .
H6SA C6S H6SB 108.1 . .
O4S C7S H7SA 109.7 . .
O4S C7S H7SB 109.7 . .
O4S C7S C8S 110.0(4) . .
H7SA C7S H7SB 108.2 . .
C8S C7S H7SA 109.7 . .
C8S C7S H7SB 109.7 . .
O3S C8S C7S 110.7(4) . .
O3S C8S H8SA 109.5 . .
O3S C8S H8SB 109.5 . .
C7S C8S H8SA 109.5 . .
C7S C8S H8SB 109.5 . .
H8SA C8S H8SB 108.1 . .
O5S C9S H9SA 109.5 . .
O5S C9S H9SB 109.5 . .
O5S C9S C10S 110.6(4) . .
H9SA C9S H9SB 108.1 . .
C10S C9S H9SA 109.5 . .
C10S C9S H9SB 109.5 . .
O6S C10S C9S 110.4(4) . .
O6S C10S H10B 109.6 . .
O6S C10S H10C 109.6 . .
C9S C10S H10B 109.6 . .
C9S C10S H10C 109.6 . .
H10B C10S H10C 108.1 . .
O6S C11S H11B 109.5 . .
O6S C11S H11C 109.5 . .
O6S C11S C12S 110.7(4) . .
H11B C11S H11C 108.1 . .
C12S C11S H11B 109.5 . .
C12S C11S H11C 109.5 . .
O5S C12S C11S 111.0(4) . .
O5S C12S H12B 109.4 . .
O5S C12S H12C 109.4 . .
C11S C12S H12B 109.4 . .
C11S C12S H12C 109.4 . .
H12B C12S H12C 108.0 . .

loop_
_geom_bond_atom_site_label_1
_geom_bond_atom_site_label_2
_geom_bond_distance
_geom_bond_site_symmetry_2
Cu1 Cu2 2.9882(7) .
Cu1 Na1 3.0411(16) .
Cu1 O1 1.925(3) .
Cu1 O4 1.984(3) .
Cu1 O9 1.983(3) .
Cu1 O11 1.919(3) .
Cu2 Na1 3.1291(16) 5_567
Cu2 O4 1.960(3) .
Cu2 O6 1.897(3) .
Cu2 O7 1.901(3) .
Cu2 O9 1.953(3) .
Si1 Na1 3.4146(18) .
Si1 O1 1.579(3) .
Si1 O2 1.629(3) .
Si1 O3 1.658(3) .
Si1 C1 1.870(4) .
Si2 Na2 3.2069(19) 5_567
Si2 O3 1.635(3) .
Si2 O4 1.601(3) .
Si2 O5 1.634(3) .
Si2 C7 1.853(4) .
Si3 Na1 3.4492(19) 5_567
Si3 O5 1.653(3) .
Si3 O6 1.584(3) .
Si3 O12 1.626(3) 5_567
Si3 C13 1.859(4) .
Si4 Na1 3.4033(18) 5_567
Si4 O2 1.635(3) 5_567
Si4 O7 1.582(3) .
Si4 O8 1.654(3) .
Si4 C19 1.863(4) .
Si5 Na2 3.1953(19) .
Si5 O8 1.644(3) .
Si5 O9 1.603(3) .
Si5 O10 1.635(3) .
Si5 C25 1.851(4) .
Si6 Na1 3.3979(18) .
Si6 O10 1.655(3) .
Si6 O11 1.584(3) .
Si6 O12 1.629(3) .
Si6 C31 1.869(4) .
Na1 Cu2 3.1291(16) 5_567
Na1 Si3 3.4492(19) 5_567
Na1 Si4 3.4033(18) 5_567
Na1 O1 2.376(3) .
Na1 O6 2.413(3) 5_567
Na1 O7 2.333(3) 5_567
Na1 O11 2.316(3) .
Na1 O1S 2.308(3) .
Na2 Si2 3.2069(19) 5_567
Na2 O3 2.593(3) 5_567
Na2 O5 2.483(3) 5_567
Na2 O8 2.439(3) .
Na2 O10 2.649(3) .
Na2 O3S 2.376(3) .
Na2 O5S 2.270(3) .
O2 Si4 1.635(3) 5_567
O3 Na2 2.593(3) 5_567
O5 Na2 2.483(3) 5_567
O6 Na1 2.413(3) 5_567
O7 Na1 2.333(3) 5_567
O12 Si3 1.626(3) 5_567
C1 C2 1.383(6) .
C1 C6 1.404(6) .
C2 H2A 0.9500 .
C2 C3 1.400(6) .
C3 H3A 0.9500 .
C3 C4 1.377(7) .
C4 H4A 0.9500 .
C4 C5 1.366(7) .
C5 H5A 0.9500 .
C5 C6 1.390(6) .
C6 H6A 0.9500 .
C7 C8 1.404(6) .
C7 C12 1.389(6) .
C8 H8A 0.9500 .
C8 C9 1.379(7) .
C9 H9A 0.9500 .
C9 C10 1.389(9) .
C10 H10A 0.9500 .
C10 C11 1.345(9) .
C11 H11A 0.9500 .
C11 C12 1.389(7) .
C12 H12A 0.9500 .
C13 C14 1.408(5) .
C13 C18 1.401(6) .
C14 H14A 0.9500 .
C14 C15 1.391(6) .
C15 H15A 0.9500 .
C15 C16 1.376(7) .
C16 H16A 0.9500 .
C16 C17 1.390(7) .
C17 H17A 0.9500 .
C17 C18 1.383(6) .
C18 H18A 0.9500 .
C19 C20 1.388(5) .
C19 C24 1.392(5) .
C20 H20A 0.9500 .
C20 C21 1.387(6) .
C21 H21A 0.9500 .
C21 C22 1.384(6) .
C22 H22A 0.9500 .
C22 C23 1.379(6) .
C23 H23A 0.9500 .
C23 C24 1.395(6) .
C24 H24A 0.9500 .
C25 C26 1.406(6) .
C25 C30 1.385(6) .
C26 H26A 0.9500 .
C26 C27 1.378(7) .
C27 H27A 0.9500 .
C27 C28 1.373(8) .
C28 H28A 0.9500 .
C28 C29 1.369(8) .
C29 H29A 0.9500 .
C29 C30 1.390(6) .
C30 H30A 0.9500 .
C31 C32 1.387(6) .
C31 C36 1.404(6) .
C32 H32A 0.9500 .
C32 C33 1.393(6) .
C33 H33A 0.9500 .
C33 C34 1.389(8) .
C34 H34A 0.9500 .
C34 C35 1.356(7) .
C35 H35A 0.9500 .
C35 C36 1.389(6) .
C36 H36A 0.9500 .
O1S C1S 1.431(5) .
O1S C4S 1.434(5) .
O2S C2S 1.437(7) .
O2S C3S 1.421(6) .
O3S C5S 1.439(6) .
O3S C8S 1.421(5) .
O4S C6S 1.402(6) .
O4S C7S 1.427(6) .
O5S C9S 1.434(5) .
O5S C12S 1.426(5) .
O6S C10S 1.425(5) .
O6S C11S 1.430(5) .
C1S H1SA 0.9900 .
C1S H1SB 0.9900 .
C1S C2S 1.497(7) .
C2S H2SA 0.9900 .
C2S H2SB 0.9900 .
C3S H3SA 0.9900 .
C3S H3SB 0.9900 .
C3S C4S 1.490(6) .
C4S H4SA 0.9900 .
C4S H4SB 0.9900 .
C5S H5SA 0.9900 .
C5S H5SB 0.9900 .
C5S C6S 1.512(6) .
C6S H6SA 0.9900 .
C6S H6SB 0.9900 .
C7S H7SA 0.9900 .
C7S H7SB 0.9900 .
C7S C8S 1.518(6) .
C8S H8SA 0.9900 .
C8S H8SB 0.9900 .
C9S H9SA 0.9900 .
C9S H9SB 0.9900 .
C9S C10S 1.520(6) .
C10S H10B 0.9900 .
C10S H10C 0.9900 .
C11S H11B 0.9900 .
C11S H11C 0.9900 .
C11S C12S 1.508(6) .
C12S H12B 0.9900 .
C12S H12C 0.9900 .

loop_
_geom_torsion_atom_site_label_1
_geom_torsion_atom_site_label_2
_geom_torsion_atom_site_label_3
_geom_torsion_atom_site_label_4
_geom_torsion
_geom_torsion_site_symmetry_1
_geom_torsion_site_symmetry_4
Cu1 Cu2 O4 Si2 -169.7(3) . .
Cu1 Cu2 O6 Si3 8.3(3) . .
Cu1 Cu2 O6 Na1 -126.72(8) . 5_567
Cu1 Cu2 O7 Si4 -17.1(3) . .
Cu1 Cu2 O7 Na1 125.78(8) . 5_567
Cu1 Cu2 O9 Si5 177.2(3) . .
Cu1 Na1 O1 Si1 144.6(2) . .
Cu1 Na1 O11 Si6 -149.6(2) . .
Cu1 Na1 O1S C1S -1.4(6) . .
Cu1 Na1 O1S C4S -169.0(2) . .
Cu2 Cu1 Na1 Cu2 0.75(6) . 5_567
Cu2 Cu1 Na1 Si1 -97.93(4) . .
Cu2 Cu1 Na1 Si3 58.83(5) . 5_567
Cu2 Cu1 Na1 Si4 -58.00(5) . 5_567
Cu2 Cu1 Na1 Si6 97.90(4) . .
Cu2 Cu1 Na1 O1 -113.73(10) . .
Cu2 Cu1 Na1 O6 35.32(9) . 5_567
Cu2 Cu1 Na1 O7 -34.34(9) . 5_567
Cu2 Cu1 Na1 O11 111.46(11) . .
Cu2 Cu1 Na1 O1S -168.4(2) . .
Cu2 Cu1 O1 Si1 -18.8(3) . .
Cu2 Cu1 O1 Na1 113.30(8) . .
Cu2 Cu1 O4 Si2 169.5(3) . .
Cu2 Cu1 O9 Si5 -177.3(3) . .
Cu2 Cu1 O11 Si6 26.9(3) . .
Cu2 Cu1 O11 Na1 -112.83(8) . .
Cu2 Na1 O1 Cu1 -70.29(9) 5_567 .
Cu2 Na1 O1 Si1 74.34(16) 5_567 .
Cu2 Na1 O11 Cu1 73.34(9) 5_567 .
Cu2 Na1 O11 Si6 -76.24(16) 5_567 .
Cu2 Na1 O1S C1S -169.3(4) 5_567 .
Cu2 Na1 O1S C4S 23.1(3) 5_567 .
Si1 Na1 O1 Cu1 -144.6(2) . .
Si1 Na1 O11 Cu1 -25.34(9) . .
Si1 Na1 O11 Si6 -174.93(15) . .
Si1 Na1 O1S C1S -61.0(4) . .
Si1 Na1 O1S C4S 131.5(3) . .
Si1 C1 C2 C3 173.9(4) . .
Si1 C1 C6 C5 -173.5(3) . .
Si2 Na2 O8 Si4 -49.66(16) 5_567 .
Si2 Na2 O8 Si5 94.94(12) 5_567 .
Si2 Na2 O10 Si5 -94.62(11) 5_567 .
Si2 Na2 O10 Si6 43.93(16) 5_567 .
Si2 Na2 O3S C5S 28.4(4) 5_567 .
Si2 Na2 O3S C8S 167.9(3) 5_567 .
Si2 Na2 O5S C9S 48.7(3) 5_567 .
Si2 Na2 O5S C12S -144.9(4) 5_567 .
Si2 C7 C8 C9 176.4(4) . .
Si2 C7 C12 C11 -175.8(4) . .
Si3 Na1 O1 Cu1 -10.78(16) 5_567 .
Si3 Na1 O1 Si1 133.85(13) 5_567 .
Si3 Na1 O11 Cu1 125.04(9) 5_567 .
Si3 Na1 O11 Si6 -24.55(14) 5_567 .
Si3 Na1 O1S C1S 130.8(4) 5_567 .
Si3 Na1 O1S C4S -36.7(3) 5_567 .
Si3 C13 C14 C15 -173.4(3) . .
Si3 C13 C18 C17 175.0(3) . .
Si4 Na1 O1 Cu1 -122.19(9) 5_567 .
Si4 Na1 O1 Si1 22.44(14) 5_567 .
Si4 Na1 O11 Cu1 15.08(16) 5_567 .
Si4 Na1 O11 Si6 -134.51(13) 5_567 .
Si4 Na1 O1S C1S -113.1(4) 5_567 .
Si4 Na1 O1S C4S 79.3(3) 5_567 .
Si4 Na2 O8 Si5 144.6(2) . .
Si4 Na2 O10 Si5 -3.15(10) . .
Si4 Na2 O10 Si6 135.40(14) . .
Si4 Na2 O3S C5S -60.5(4) . .
Si4 Na2 O3S C8S 79.0(3) . .
Si4 Na2 O5S C9S -120.9(4) . .
Si4 Na2 O5S C12S 45.6(6) . .
Si4 C19 C20 C21 176.9(3) . .
Si4 C19 C24 C23 -177.3(3) . .
Si5 Na2 O8 Si4 -144.6(2) . .
Si5 Na2 O10 Si6 138.5(2) . .
Si5 Na2 O3S C5S -107.9(4) . .
Si5 Na2 O3S C8S 31.6(3) . .
Si5 Na2 O5S C9S 173.9(3) . .
Si5 Na2 O5S C12S -19.7(4) . .
Si5 C25 C26 C27 176.6(4) . .
Si5 C25 C30 C29 -175.1(4) . .
Si6 Na1 O1 Cu1 27.32(9) . .
Si6 Na1 O1 Si1 171.94(14) . .
Si6 Na1 O11 Cu1 149.6(2) . .
Si6 Na1 O1S C1S 77.5(4) . .
Si6 Na1 O1S C4S -90.1(3) . .
Si6 C31 C32 C33 171.8(4) . .
Si6 C31 C36 C35 -172.2(3) . .
Na1 Cu1 Cu2 Na1 -1.19(9) . 5_567
Na1 Cu1 Cu2 O4 103.54(12) . .
Na1 Cu1 Cu2 O6 77.31(12) . .
Na1 Cu1 Cu2 O7 -74.15(12) . .
Na1 Cu1 Cu2 O9 -100.37(13) . .
Na1 Cu1 O1 Si1 -132.0(3) . .
Na1 Cu1 O4 Cu2 -110.19(10) . .
Na1 Cu1 O4 Si2 59.3(2) . .
Na1 Cu1 O9 Cu2 111.93(10) . .
Na1 Cu1 O9 Si5 -65.4(2) . .
Na1 Cu1 O11 Si6 139.7(3) . .
Na1 Cu2 O4 Cu1 122.54(9) 5_567 .
Na1 Cu2 O4 Si2 -47.2(2) 5_567 .
Na1 Cu2 O6 Si3 135.1(3) 5_567 .
Na1 Cu2 O7 Si4 -142.9(3) 5_567 .
Na1 Cu2 O9 Cu1 -124.84(9) 5_567 .
Na1 Cu2 O9 Si5 52.4(3) 5_567 .
Na1 Si1 O1 Cu1 122.8(3) . .
Na1 Si1 O2 Si4 -44.8(3) . 5_567
Na1 Si1 O3 Si2 -43.7(3) . .
Na1 Si1 O3 Na2 79.17(16) . 5_567
Na1 Si1 C1 C2 -56.2(4) . .
Na1 Si1 C1 C6 119.1(3) . .
Na1 Si3 O5 Si2 59.9(2) 5_567 .
Na1 Si3 O5 Na2 -78.99(17) 5_567 5_567
Na1 Si3 O6 Cu2 -127.1(3) 5_567 .
Na1 Si3 C13 C14 89.0(3) 5_567 .
Na1 Si3 C13 C18 -85.5(3) 5_567 .
Na1 Si4 Na2 Si2 8.40(6) 5_567 5_567
Na1 Si4 Na2 Si5 -104.38(5) 5_567 .
Na1 Si4 Na2 O3 32.44(8) 5_567 5_567
Na1 Si4 Na2 O5 -12.03(11) 5_567 5_567
Na1 Si4 Na2 O8 -126.02(16) 5_567 .
Na1 Si4 Na2 O10 -102.36(8) 5_567 .
Na1 Si4 Na2 O3S 138.56(9) 5_567 .
Na1 Si4 Na2 O5S 178.3(3) 5_567 .
Na1 Si4 O7 Cu2 136.3(3) 5_567 .
Na1 Si4 O8 Si5 -53.0(3) 5_567 .
Na1 Si4 O8 Na2 80.07(17) 5_567 .
Na1 Si4 C19 C20 -27.5(3) 5_567 .
Na1 Si4 C19 C24 148.9(3) 5_567 .
Na1 Si6 O10 Si5 41.9(3) . .
Na1 Si6 O10 Na2 -79.02(17) . .
Na1 Si6 O11 Cu1 -131.7(3) . .
Na1 Si6 O12 Si3 48.6(3) . 5_567
Na1 Si6 C31 C32 -135.9(3) . .
Na1 Si6 C31 C36 37.8(3) . .
Na1 O1S C1S C2S -110.7(4) . .
Na1 O1S C4S C3S 114.2(3) . .
Na2 Si2 O3 Si1 130.0(3) 5_567 .
Na2 Si2 O4 Cu1 -85.4(2) 5_567 .
Na2 Si2 O4 Cu2 81.0(2) 5_567 .
Na2 Si2 O5 Si3 -145.1(3) 5_567 .
Na2 Si2 C7 C8 23.0(4) 5_567 .
Na2 Si2 C7 C12 -159.9(3) 5_567 .
Na2 Si4 O7 Cu2 42.9(3) . .
Na2 Si4 O7 Na1 -93.40(15) . 5_567
Na2 Si4 O8 Si5 -133.1(3) . .
Na2 Si4 C19 C20 128.4(3) . .
Na2 Si4 C19 C24 -55.3(4) . .
Na2 Si5 O8 Si4 138.3(3) . .
Na2 Si5 O9 Cu1 94.28(19) . .
Na2 Si5 O9 Cu2 -82.2(2) . .
Na2 Si5 O10 Si6 -130.2(3) . .
Na2 Si5 C25 C26 157.5(3) . .
Na2 Si5 C25 C30 -24.2(4) . .
Na2 O3S C5S C6S -163.6(3) . .
Na2 O3S C8S C7S 157.6(3) . .
Na2 O5S C9S C10S 112.6(4) . .
Na2 O5S C12S C11S -109.4(4) . .
O1 Cu1 Cu2 Na1 -69.74(12) . 5_567
O1 Cu1 Cu2 O4 34.99(16) . .
O1 Cu1 Cu2 O6 8.76(16) . .
O1 Cu1 Cu2 O7 -142.70(15) . .
O1 Cu1 Cu2 O9 -168.92(16) . .
O1 Cu1 Na1 Cu2 114.48(11) . 5_567
O1 Cu1 Na1 Si1 15.80(10) . .
O1 Cu1 Na1 Si3 172.55(11) . 5_567
O1 Cu1 Na1 Si4 55.73(10) . 5_567
O1 Cu1 Na1 Si6 -148.37(11) . .
O1 Cu1 Na1 O6 149.04(13) . 5_567
O1 Cu1 Na1 O7 79.39(13) . 5_567
O1 Cu1 Na1 O11 -134.81(15) . .
O1 Cu1 Na1 O1S -54.7(2) . .
O1 Cu1 O4 Cu2 -153.76(12) . .
O1 Cu1 O4 Si2 15.7(2) . .
O1 Cu1 O9 Cu2 42.3(6) . .
O1 Cu1 O9 Si5 -135.0(4) . .
O1 Cu1 O11 Si6 173.4(2) . .
O1 Cu1 O11 Na1 33.66(11) . .
O1 Si1 Na1 Cu1 -24.96(16) . .
O1 Si1 Na1 Cu2 -110.21(17) . 5_567
O1 Si1 Na1 Si3 -74.50(19) . 5_567
O1 Si1 Na1 Si4 -152.64(17) . 5_567
O1 Si1 Na1 Si6 -9.19(16) . .
O1 Si1 Na1 O6 -105.8(2) . 5_567
O1 Si1 Na1 O7 -140.03(18) . 5_567
O1 Si1 Na1 O11 -6.85(17) . .
O1 Si1 Na1 O1S 128.55(19) . .
O1 Si1 O2 Si4 -37.0(3) . 5_567
O1 Si1 O3 Si2 -5.3(3) . .
O1 Si1 O3 Na2 117.60(15) . 5_567
O1 Si1 C1 C2 -98.2(4) . .
O1 Si1 C1 C6 77.1(4) . .
O1 Na1 O11 Cu1 -28.29(9) . .
O1 Na1 O11 Si6 -177.88(18) . .
O1 Na1 O1S C1S -38.9(5) . .
O1 Na1 O1S C4S 153.5(3) . .
O2 Si1 Na1 Cu1 143.30(11) . .
O2 Si1 Na1 Cu2 58.06(11) . 5_567
O2 Si1 Na1 Si3 93.76(14) . 5_567
O2 Si1 Na1 Si4 15.62(10) . 5_567
O2 Si1 Na1 Si6 159.08(11) . .
O2 Si1 Na1 O1 168.3(2) . .
O2 Si1 Na1 O6 62.44(15) . 5_567
O2 Si1 Na1 O7 28.24(12) . 5_567
O2 Si1 Na1 O11 161.42(13) . .
O2 Si1 Na1 O1S -63.18(14) . .
O2 Si1 O1 Cu1 110.3(2) . .
O2 Si1 O1 Na1 -12.5(2) . .
O2 Si1 O3 Si2 -128.4(2) . .
O2 Si1 O3 Na2 -5.52(17) . 5_567
O2 Si1 C1 C2 26.3(4) . .
O2 Si1 C1 C6 -158.4(3) . .
O2 Si4 Na2 Si2 -52.50(11) 5_567 5_567
O2 Si4 Na2 Si5 -165.29(11) 5_567 .
O2 Si4 Na2 O3 -28.47(12) 5_567 5_567
O2 Si4 Na2 O5 -72.93(13) 5_567 5_567
O2 Si4 Na2 O8 173.07(19) 5_567 .
O2 Si4 Na2 O10 -163.26(12) 5_567 .
O2 Si4 Na2 O3S 77.66(13) 5_567 .
O2 Si4 Na2 O5S 117.4(3) 5_567 .
O2 Si4 O7 Cu2 119.6(2) 5_567 .
O2 Si4 O7 Na1 -16.7(2) 5_567 5_567
O2 Si4 O8 Si5 -139.8(2) 5_567 .
O2 Si4 O8 Na2 -6.66(18) 5_567 .
O2 Si4 C19 C20 55.0(3) 5_567 .
O2 Si4 C19 C24 -128.7(3) 5_567 .
O3 Si1 Na1 Cu1 45.58(14) . .
O3 Si1 Na1 Cu2 -39.67(14) . 5_567
O3 Si1 Na1 Si3 -3.96(19) . 5_567
O3 Si1 Na1 Si4 -82.10(14) . 5_567
O3 Si1 Na1 Si6 61.36(15) . .
O3 Si1 Na1 O1 70.5(2) . .
O3 Si1 Na1 O6 -35.29(19) . 5_567
O3 Si1 Na1 O7 -69.49(15) . 5_567
O3 Si1 Na1 O11 63.69(16) . .
O3 Si1 Na1 O1S -160.91(16) . .
O3 Si1 O1 Cu1 -7.4(3) . .
O3 Si1 O1 Na1 -130.16(15) . .
O3 Si1 O2 Si4 84.5(3) . 5_567
O3 Si1 C1 C2 137.6(3) . .
O3 Si1 C1 C6 -47.1(4) . .
O3 Si2 O4 Cu1 -26.0(2) . .
O3 Si2 O4 Cu2 140.45(18) . .
O3 Si2 O5 Si3 -155.3(2) . .
O3 Si2 O5 Na2 -10.12(14) . 5_567
O3 Si2 C7 C8 -34.8(4) . .
O3 Si2 C7 C12 142.3(3) . .
O3 Na2 O8 Si4 -20.97(17) 5_567 .
O3 Na2 O8 Si5 123.63(12) 5_567 .
O3 Na2 O10 Si5 -66.63(17) 5_567 .
O3 Na2 O10 Si6 71.91(19) 5_567 .
O3 Na2 O3S C5S 11.9(4) 5_567 .
O3 Na2 O3S C8S 151.4(3) 5_567 .
O3 Na2 O5S C9S 20.4(3) 5_567 .
O3 Na2 O5S C12S -173.2(4) 5_567 .
O4 Cu1 Cu2 Na1 -104.73(13) . 5_567
O4 Cu1 Cu2 O6 -26.23(16) . .
O4 Cu1 Cu2 O7 -177.70(16) . .
O4 Cu1 Cu2 O9 156.09(17) . .
O4 Cu1 Na1 Cu2 52.89(10) . 5_567
O4 Cu1 Na1 Si1 -45.79(10) . .
O4 Cu1 Na1 Si3 110.97(10) . 5_567
O4 Cu1 Na1 Si4 -5.85(11) . 5_567
O4 Cu1 Na1 Si6 150.05(10) . .
O4 Cu1 Na1 O1 -61.58(14) . .
O4 Cu1 Na1 O6 87.46(12) . 5_567
O4 Cu1 Na1 O7 17.81(13) . 5_567
O4 Cu1 Na1 O11 163.61(14) . .
O4 Cu1 Na1 O1S -116.3(2) . .
O4 Cu1 O1 Si1 3.2(2) . .
O4 Cu1 O1 Na1 135.20(10) . .
O4 Cu1 O9 Cu2 -15.56(11) . .
O4 Cu1 O9 Si5 167.2(2) . .
O4 Cu1 O11 Si6 59.4(6) . .
O4 Cu1 O11 Na1 -80.3(5) . .
O4 Cu2 O6 Si3 -8.6(2) . .
O4 Cu2 O6 Na1 -143.72(11) . 5_567
O4 Cu2 O9 Cu1 15.69(11) . .
O4 Cu2 O9 Si5 -167.1(2) . .
O4 Si2 O3 Si1 19.8(3) . .
O4 Si2 O3 Na2 -110.18(13) . 5_567
O4 Si2 O5 Si3 -35.1(3) . .
O4 Si2 O5 Na2 110.01(14) . 5_567
O4 Si2 C7 C8 -159.1(3) . .
O4 Si2 C7 C12 18.0(4) . .
O5 Si2 O3 Si1 139.6(2) . .
O5 Si2 O3 Na2 9.58(14) . 5_567
O5 Si2 O4 Cu1 -140.16(18) . .
O5 Si2 O4 Cu2 26.3(2) . .
O5 Si2 C7 C8 76.6(4) . .
O5 Si2 C7 C12 -106.3(4) . .
O5 Si3 O6 Cu2 3.3(3) . .
O5 Si3 O6 Na1 130.36(15) . 5_567
O5 Si3 C13 C14 -107.1(3) . .
O5 Si3 C13 C18 78.4(3) . .
O5 Na2 O8 Si4 -80.27(18) 5_567 .
O5 Na2 O8 Si5 64.33(17) 5_567 .
O5 Na2 O10 Si5 -119.65(12) 5_567 .
O5 Na2 O10 Si6 18.90(16) 5_567 .
O5 Na2 O3S C5S 67.9(4) 5_567 .
O5 Na2 O3S C8S -152.6(3) 5_567 .
O5 Na2 O5S C9S 68.4(3) 5_567 .
O5 Na2 O5S C12S -125.1(4) 5_567 .
O6 Cu2 O4 Cu1 161.64(11) . .
O6 Cu2 O4 Si2 -8.1(2) . .
O6 Cu2 O7 Si4 -177.3(2) . .
O6 Cu2 O7 Na1 -34.44(11) . 5_567
O6 Si3 O5 Si2 21.7(3) . .
O6 Si3 O5 Na2 -117.16(16) . 5_567
O6 Si3 C13 C14 130.5(3) . .
O6 Si3 C13 C18 -44.1(4) . .
O6 Na1 O1 Cu1 -45.73(18) 5_567 .
O6 Na1 O1 Si1 98.90(19) 5_567 .
O6 Na1 O11 Cu1 109.69(11) 5_567 .
O6 Na1 O11 Si6 -39.89(17) 5_567 .
O6 Na1 O1S C1S 155.2(4) 5_567 .
O6 Na1 O1S C4S -12.4(3) 5_567 .
O7 Cu2 O6 Si3 168.1(2) . .
O7 Cu2 O6 Na1 33.04(11) . 5_567
O7 Cu2 O9 Cu1 -161.27(12) . .
O7 Cu2 O9 Si5 16.0(2) . .
O7 Si4 Na2 Si2 50.40(13) . 5_567
O7 Si4 Na2 Si5 -62.39(13) . .
O7 Si4 Na2 O3 74.43(14) . 5_567
O7 Si4 Na2 O5 29.96(16) . 5_567
O7 Si4 Na2 O8 -84.0(2) . .
O7 Si4 Na2 O10 -60.36(14) . .
O7 Si4 Na2 O3S -179.45(15) . .
O7 Si4 Na2 O5S -139.7(3) . .
O7 Si4 O8 Si5 -17.7(3) . .
O7 Si4 O8 Na2 115.36(16) . .
O7 Si4 C19 C20 -67.3(3) . .
O7 Si4 C19 C24 109.1(3) . .
O7 Na1 O1 Cu1 -106.29(11) 5_567 .
O7 Na1 O1 Si1 38.34(17) 5_567 .
O7 Na1 O11 Cu1 48.47(18) 5_567 .
O7 Na1 O11 Si6 -101.11(19) 5_567 .
O7 Na1 O1S C1S -136.7(4) 5_567 .
O7 Na1 O1S C4S 55.7(3) 5_567 .
O8 Si4 Na2 Si2 134.42(16) . 5_567
O8 Si4 Na2 Si5 21.64(15) . .
O8 Si4 Na2 O3 158.46(17) . 5_567
O8 Si4 Na2 O5 113.99(18) . 5_567
O8 Si4 Na2 O10 23.67(16) . .
O8 Si4 Na2 O3S -95.42(17) . .
O8 Si4 Na2 O5S -55.7(4) . .
O8 Si4 O7 Cu2 1.3(3) . .
O8 Si4 O7 Na1 -134.94(16) . 5_567
O8 Si4 C19 C20 168.9(3) . .
O8 Si4 C19 C24 -14.8(4) . .
O8 Si5 Na2 Si2 -96.72(13) . 5_567
O8 Si5 Na2 Si4 -17.94(12) . .
O8 Si5 Na2 O3 -63.99(15) . 5_567
O8 Si5 Na2 O5 -128.45(15) . 5_567
O8 Si5 Na2 O10 166.00(18) . .
O8 Si5 Na2 O3S 49.05(15) . .
O8 Si5 Na2 O5S 140.88(18) . .
O8 Si5 O9 Cu1 147.20(18) . .
O8 Si5 O9 Cu2 -29.2(3) . .
O8 Si5 O10 Si6 -141.0(2) . .
O8 Si5 O10 Na2 -10.72(14) . .
O8 Si5 C25 C26 105.4(4) . .
O8 Si5 C25 C30 -76.4(4) . .
O8 Na2 O10 Si5 8.06(10) . .
O8 Na2 O10 Si6 146.61(18) . .
O8 Na2 O3S C5S -85.4(4) . .
O8 Na2 O3S C8S 54.1(3) . .
O8 Na2 O5S C9S -155.1(3) . .
O8 Na2 O5S C12S 11.3(5) . .
O9 Cu1 Cu2 Na1 99.18(13) . 5_567
O9 Cu1 Cu2 O4 -156.09(17) . .
O9 Cu1 Cu2 O6 177.68(17) . .
O9 Cu1 Cu2 O7 26.22(16) . .
O9 Cu1 Na1 Cu2 -50.24(10) . 5_567
O9 Cu1 Na1 Si1 -148.92(10) . .
O9 Cu1 Na1 Si3 7.84(11) . 5_567
O9 Cu1 Na1 Si4 -108.98(10) . 5_567
O9 Cu1 Na1 Si6 46.92(10) . .
O9 Cu1 Na1 O1 -164.71(14) . .
O9 Cu1 Na1 O6 -15.67(13) . 5_567
O9 Cu1 Na1 O7 -85.33(12) . 5_567
O9 Cu1 Na1 O11 60.48(14) . .
O9 Cu1 Na1 O1S 140.6(2) . .
O9 Cu1 O1 Si1 -53.2(6) . .
O9 Cu1 O1 Na1 78.9(5) . .
O9 Cu1 O4 Cu2 15.49(11) . .
O9 Cu1 O4 Si2 -175.1(2) . .
O9 Cu1 O11 Si6 5.2(2) . .
O9 Cu1 O11 Na1 -134.52(11) . .
O9 Cu2 O4 Cu1 -15.66(11) . .
O9 Cu2 O4 Si2 174.6(2) . .
O9 Cu2 O7 Si4 -0.2(2) . .
O9 Cu2 O7 Na1 142.70(11) . 5_567
O9 Si5 Na2 Si2 -2.27(13) . 5_567
O9 Si5 Na2 Si4 76.51(12) . .
O9 Si5 Na2 O3 30.46(15) . 5_567
O9 Si5 Na2 O5 -34.00(15) . 5_567
O9 Si5 Na2 O8 94.45(17) . .
O9 Si5 Na2 O10 -99.55(17) . .
O9 Si5 Na2 O3S 143.50(14) . .
O9 Si5 Na2 O5S -124.68(16) . .
O9 Si5 O8 Si4 29.9(3) . .
O9 Si5 O8 Na2 -108.34(14) . .
O9 Si5 O10 Si6 -21.8(3) . .
O9 Si5 O10 Na2 108.46(13) . .
O9 Si5 C25 C26 -18.0(4) . .
O9 Si5 C25 C30 160.3(3) . .
O10 Si5 Na2 Si2 97.28(13) . 5_567
O10 Si5 Na2 Si4 176.06(13) . .
O10 Si5 Na2 O3 130.01(15) . 5_567
O10 Si5 Na2 O5 65.55(14) . 5_567
O10 Si5 Na2 O8 -166.00(18) . .
O10 Si5 Na2 O3S -116.95(15) . .
O10 Si5 Na2 O5S -25.13(16) . .
O10 Si5 O8 Si4 150.2(2) . .
O10 Si5 O8 Na2 11.87(15) . .
O10 Si5 O9 Cu1 32.5(3) . .
O10 Si5 O9 Cu2 -143.96(19) . .
O10 Si5 C25 C26 -142.0(3) . .
O10 Si5 C25 C30 36.3(4) . .
O10 Si6 Na1 Cu1 -44.52(14) . .
O10 Si6 Na1 Cu2 41.53(14) . 5_567
O10 Si6 Na1 Si1 -60.24(15) . .
O10 Si6 Na1 Si3 83.91(14) . 5_567
O10 Si6 Na1 Si4 6.38(19) . 5_567
O10 Si6 Na1 O1 -63.99(16) . .
O10 Si6 Na1 O6 72.32(15) . 5_567
O10 Si6 Na1 O7 35.47(19) . 5_567
O10 Si6 Na1 O11 -66.0(2) . .
O10 Si6 Na1 O1S 165.88(16) . .
O10 Si6 O11 Cu1 1.3(3) . .
O10 Si6 O11 Na1 133.02(16) . .
O10 Si6 O12 Si3 -81.4(3) . 5_567
O10 Si6 C31 C32 28.0(4) . .
O10 Si6 C31 C36 -158.3(3) . .
O10 Na2 O8 Si4 -152.76(18) . .
O10 Na2 O8 Si5 -8.16(11) . .
O10 Na2 O3S C5S -138.8(4) . .
O10 Na2 O3S C8S 0.7(3) . .
O10 Na2 O5S C9S 161.3(3) . .
O10 Na2 O5S C12S -32.2(4) . .
O11 Cu1 Cu2 Na1 64.35(11) . 5_567
O11 Cu1 Cu2 O4 169.08(16) . .
O11 Cu1 Cu2 O6 142.85(15) . .
O11 Cu1 Cu2 O7 -8.62(15) . .
O11 Cu1 Cu2 O9 -34.83(16) . .
O11 Cu1 Na1 Cu2 -110.71(11) . 5_567
O11 Cu1 Na1 Si1 150.61(11) . .
O11 Cu1 Na1 Si3 -52.64(11) . 5_567
O11 Cu1 Na1 Si4 -169.46(12) . 5_567
O11 Cu1 Na1 Si6 -13.56(10) . .
O11 Cu1 Na1 O1 134.81(15) . .
O11 Cu1 Na1 O6 -76.15(13) . 5_567
O11 Cu1 Na1 O7 -145.80(14) . 5_567
O11 Cu1 Na1 O1S 80.1(3) . .
O11 Cu1 O1 Si1 -164.7(2) . .
O11 Cu1 O1 Na1 -32.70(11) . .
O11 Cu1 O4 Cu2 -40.2(5) . .
O11 Cu1 O4 Si2 129.3(4) . .
O11 Cu1 O9 Cu2 153.53(12) . .
O11 Cu1 O9 Si5 -23.8(2) . .
O11 Si6 Na1 Cu1 21.49(16) . .
O11 Si6 Na1 Cu2 107.54(17) . 5_567
O11 Si6 Na1 Si1 5.77(17) . .
O11 Si6 Na1 Si3 149.93(17) . 5_567
O11 Si6 Na1 Si4 72.40(19) . 5_567
O11 Si6 Na1 O1 2.02(17) . .
O11 Si6 Na1 O6 138.33(19) . 5_567
O11 Si6 Na1 O7 101.5(2) . 5_567
O11 Si6 Na1 O1S -128.1(2) . .
O11 Si6 O10 Si5 6.7(3) . .
O11 Si6 O10 Na2 -114.27(15) . .
O11 Si6 O12 Si3 40.3(3) . 5_567
O11 Si6 C31 C32 -96.3(4) . .
O11 Si6 C31 C36 77.4(3) . .
O11 Na1 O1 Cu1 28.18(9) . .
O11 Na1 O1 Si1 172.80(18) . .
O11 Na1 O1S C1S 52.9(5) . .
O11 Na1 O1S C4S -114.7(3) . .
O12 Si3 O5 Si2 144.5(2) 5_567 .
O12 Si3 O5 Na2 5.58(19) 5_567 5_567
O12 Si3 O6 Cu2 -115.1(2) 5_567 .
O12 Si3 O6 Na1 12.0(2) 5_567 5_567
O12 Si3 C13 C14 7.4(4) 5_567 .
O12 Si3 C13 C18 -167.2(3) 5_567 .
O12 Si6 Na1 Cu1 -145.39(11) . .
O12 Si6 Na1 Cu2 -59.34(10) . 5_567
O12 Si6 Na1 Si1 -161.11(11) . .
O12 Si6 Na1 Si3 -16.96(10) . 5_567
O12 Si6 Na1 Si4 -94.48(14) . 5_567
O12 Si6 Na1 O1 -164.86(13) . .
O12 Si6 Na1 O6 -28.55(12) . 5_567
O12 Si6 Na1 O7 -65.40(15) . 5_567
O12 Si6 Na1 O11 -166.9(2) . .
O12 Si6 Na1 O1S 65.01(14) . .
O12 Si6 O10 Si5 129.4(2) . .
O12 Si6 O10 Na2 8.48(18) . .
O12 Si6 O11 Cu1 -117.8(2) . .
O12 Si6 O11 Na1 13.9(2) . .
O12 Si6 C31 C32 141.8(4) . .
O12 Si6 C31 C36 -44.5(3) . .
C1 Si1 Na1 Cu1 -116.99(15) . .
C1 Si1 Na1 Cu2 157.77(15) . 5_567
C1 Si1 Na1 Si3 -166.52(16) . 5_567
C1 Si1 Na1 Si4 115.33(15) . 5_567
C1 Si1 Na1 Si6 -101.21(15) . .
C1 Si1 Na1 O1 -92.0(2) . .
C1 Si1 Na1 O6 162.15(18) . 5_567
C1 Si1 Na1 O7 127.95(16) . 5_567
C1 Si1 Na1 O11 -98.87(16) . .
C1 Si1 Na1 O1S 36.53(18) . .
C1 Si1 O1 Cu1 -130.1(2) . .
C1 Si1 O1 Na1 107.10(19) . .
C1 Si1 O2 Si4 -161.3(3) . 5_567
C1 Si1 O3 Si2 120.2(2) . .
C1 Si1 O3 Na2 -116.95(17) . 5_567
C1 C2 C3 C4 0.3(7) . .
C2 C1 C6 C5 2.0(6) . .
C2 C3 C4 C5 0.8(7) . .
C3 C4 C5 C6 -0.5(7) . .
C4 C5 C6 C1 -1.0(6) . .
C6 C1 C2 C3 -1.6(6) . .
C7 Si2 O3 Si1 -104.0(2) . .
C7 Si2 O3 Na2 126.03(15) . 5_567
C7 Si2 O4 Cu1 96.4(2) . .
C7 Si2 O4 Cu2 -97.1(2) . .
C7 Si2 O5 Si3 89.0(2) . .
C7 Si2 O5 Na2 -125.81(16) . 5_567
C7 C8 C9 C10 -0.2(9) . .
C8 C7 C12 C11 1.4(7) . .
C8 C9 C10 C11 0.9(10) . .
C9 C10 C11 C12 -0.4(9) . .
C10 C11 C12 C7 -0.8(8) . .
C12 C7 C8 C9 -0.9(7) . .
C13 Si3 O5 Si2 -101.1(2) . .
C13 Si3 O5 Na2 119.96(18) . 5_567
C13 Si3 O6 Cu2 126.1(2) . .
C13 Si3 O6 Na1 -106.76(18) . 5_567
C13 C14 C15 C16 -1.9(7) . .
C14 C13 C18 C17 0.2(6) . .
C14 C15 C16 C17 1.0(7) . .
C15 C16 C17 C18 0.5(7) . .
C16 C17 C18 C13 -1.0(7) . .
C18 C13 C14 C15 1.2(6) . .
C19 Si4 Na2 Si2 -146.82(15) . 5_567
C19 Si4 Na2 Si5 100.39(15) . .
C19 Si4 Na2 O3 -122.79(16) . 5_567
C19 Si4 Na2 O5 -167.26(16) . 5_567
C19 Si4 Na2 O8 78.8(2) . .
C19 Si4 Na2 O10 102.42(16) . .
C19 Si4 Na2 O3S -16.66(17) . .
C19 Si4 Na2 O5S 23.0(4) . .
C19 Si4 O7 Cu2 -121.9(2) . .
C19 Si4 O7 Na1 101.87(19) . 5_567
C19 Si4 O8 Si5 106.4(2) . .
C19 Si4 O8 Na2 -120.44(17) . .
C19 C20 C21 C22 -0.4(6) . .
C20 C19 C24 C23 -0.9(6) . .
C20 C21 C22 C23 1.1(7) . .
C21 C22 C23 C24 -1.6(7) . .
C22 C23 C24 C19 1.5(7) . .
C24 C19 C20 C21 0.3(6) . .
C25 Si5 Na2 Si2 -177.62(17) . 5_567
C25 Si5 Na2 Si4 -98.84(18) . .
C25 Si5 Na2 O3 -144.88(18) . 5_567
C25 Si5 Na2 O5 150.65(18) . 5_567
C25 Si5 Na2 O8 -80.9(2) . .
C25 Si5 Na2 O10 85.1(2) . .
C25 Si5 Na2 O3S -31.8(2) . .
C25 Si5 Na2 O5S 60.0(2) . .
C25 Si5 O8 Si4 -93.8(2) . .
C25 Si5 O8 Na2 127.94(15) . .
C25 Si5 O9 Cu1 -89.4(2) . .
C25 Si5 O9 Cu2 94.1(2) . .
C25 Si5 O10 Si6 101.6(2) . .
C25 Si5 O10 Na2 -128.16(14) . .
C25 C26 C27 C28 -1.2(8) . .
C26 C25 C30 C29 3.2(7) . .
C26 C27 C28 C29 2.8(8) . .
C27 C28 C29 C30 -1.3(8) . .
C28 C29 C30 C25 -1.7(7) . .
C30 C25 C26 C27 -1.7(7) . .
C31 Si6 Na1 Cu1 115.10(14) . .
C31 Si6 Na1 Cu2 -158.85(14) . 5_567
C31 Si6 Na1 Si1 99.38(14) . .
C31 Si6 Na1 Si3 -116.47(14) . 5_567
C31 Si6 Na1 Si4 166.00(15) . 5_567
C31 Si6 Na1 O1 95.62(15) . .
C31 Si6 Na1 O6 -128.06(15) . 5_567
C31 Si6 Na1 O7 -164.91(17) . 5_567
C31 Si6 Na1 O11 93.6(2) . .
C31 Si6 Na1 O1S -34.51(17) . .
C31 Si6 O10 Si5 -118.5(2) . .
C31 Si6 O10 Na2 120.58(16) . .
C31 Si6 O11 Cu1 125.3(2) . .
C31 Si6 O11 Na1 -102.97(19) . .
C31 Si6 O12 Si3 162.1(3) . 5_567
C31 C32 C33 C34 -0.1(7) . .
C32 C31 C36 C35 2.0(6) . .
C32 C33 C34 C35 2.2(7) . .
C33 C34 C35 C36 -2.1(7) . .
C34 C35 C36 C31 0.0(7) . .
C36 C31 C32 C33 -1.9(6) . .
O1S Na1 O1 Cu1 154.43(12) . .
O1S Na1 O1 Si1 -60.9(2) . .
O1S Na1 O11 Cu1 -144.62(14) . .
O1S Na1 O11 Si6 65.8(2) . .
O1S C1S C2S O2S -58.3(5) . .
O2S C3S C4S O1S 58.6(5) . .
O3S Na2 O8 Si4 82.03(16) . .
O3S Na2 O8 Si5 -133.37(14) . .
O3S Na2 O10 Si5 74.93(16) . .
O3S Na2 O10 Si6 -146.53(15) . .
O3S Na2 O5S C9S -81.2(3) . .
O3S Na2 O5S C12S 85.3(4) . .
O3S C5S C6S O4S -58.4(6) . .
O4S C7S C8S O3S 58.1(6) . .
O5S Na2 O8 Si4 155.08(18) . .
O5S Na2 O8 Si5 -60.3(2) . .
O5S Na2 O10 Si5 158.75(14) . .
O5S Na2 O10 Si6 -62.70(17) . .
O5S Na2 O3S C5S 131.2(4) . .
O5S Na2 O3S C8S -89.3(3) . .
O5S C9S C10S O6S 58.5(5) . .
O6S C11S C12S O5S -58.4(5) . .
C1S O1S C4S C3S -56.9(5) . .
C2S O2S C3S C4S -58.6(5) . .
C3S O2S C2S C1S 58.1(5) . .
C4S O1S C1S C2S 57.1(5) . .
C5S O3S C8S C7S -56.4(5) . .
C6S O4S C7S C8S -59.3(5) . .
C7S O4S C6S C5S 59.9(5) . .
C8S O3S C5S C6S 56.1(5) . .
C9S O5S C12S C11S 57.5(5) . .
C10S O6S C11S C12S 58.1(5) . .
C11S O6S C10S C9S -58.1(5) . .
C12S O5S C9S C10S -57.4(5) . .

loop_
_platon_squeeze_void_nr
_platon_squeeze_void_average_x
_platon_squeeze_void_average_y
_platon_squeeze_void_average_z
_platon_squeeze_void_volume
_platon_squeeze_void_count_electrons
_platon_squeeze_void_content
1 0.128 0.084 0.258 151 87 ' '
2 -0.128 0.584 0.242 151 85 ' '
3 0.128 0.416 0.758 151 88 ' '
4 -0.128 0.916 0.742 151 86 ' '
5 0.372 0.584 0.258 151 88 ' '
6 0.372 0.916 0.758 151 89 ' '
7 0.628 1.084 0.242 151 85 ' '
8 0.628 0.416 0.742 151 85 ' '
